data_4517315
loop_
_publ_author_name
'Wang, Zujian'
'He, Jiangang'
'Hu, Bing'
'Shan, Pai'
'Xiong, Zheyao'
'Su, Rongbing'
'He, Chao'
'Yang, Xiaoming'
'Long, Xifa'

_publ_section_title
;
 Ca<sub>2</sub>B<sub>5</sub>O<sub>9</sub>Cl and
 Sr<sub>2</sub>B<sub>5</sub>O<sub>9</sub>Cl: Nonlinear Optical Crystals
 with Deep-Ultraviolet Transparency Windows.
;
_journal_issue 4
_journal_name_full 'ACS applied materials &amp; interfaces'
_journal_page_first 4632
_journal_page_last 4637
_journal_paper_doi 10.1021/acsami.9b21072
_journal_volume 12
_journal_year 2020
_chemical_formula_sum 'B10 Cl2 O18 Sr4'
_chemical_formula_weight 817.480
_space_group_IT_number 34
_space_group_name_Hall 'P 2 -2n'
_space_group_name_H-M_alt 'P n n 2'
_symmetry_Int_Tables_number 34
_symmetry_space_group_name_Hall 'P 2 -2n'
_symmetry_space_group_name_H-M 'P n n 2'
_audit_creation_date 2019-05-21
_audit_creation_method SHELXL-2016/6
_audit_update_record 2019-05-21
_cell_angle_alpha 90.000
_cell_angle_beta 90.000
_cell_angle_gamma 90.000
_cell_formula_units_Z 2
_cell_length_a 11.302(7)
_cell_length_b 11.408(7)
_cell_length_c 6.494(4)
_cell_volume 837.3(9)
_refine_ls_R_factor_all 0.054
_cod_data_source_file am9b21072_si_003.cif
_cod_data_source_block E:\single\WZE97
_cod_depositor_comments 'Adding full bibliography for 4517315--4517316.cif.'
_cod_original_sg_symbol_Hall P_2_-2n
_cod_database_code 4517315

loop_
_symmetry_equiv_pos_site_id
_symmetry_equiv_pos_as_xyz
1 x,y,z
2 -x,-y,z
3 1/2-x,1/2+y,1/2+z
4 1/2+x,1/2-y,1/2+z

loop_
_atom_site_aniso_label
_atom_site_aniso_U_11
_atom_site_aniso_U_22
_atom_site_aniso_U_33
_atom_site_aniso_U_12
_atom_site_aniso_U_13
_atom_site_aniso_U_23
Sr1 0.0088(6) 0.0161(6) 0.0137(7) 0.0004(4) -0.0002(6) -0.0016(5)
Sr2 0.0068(6) 0.0190(6) 0.0124(7) 0.0013(4) -0.0008(5) 0.0010(4)
Cl2 0.0177(15) 0.0208(13) 0.0251(16) 0.0001(11) 0.00000 0.00000
Cl1 0.0174(15) 0.0197(14) 0.0227(15) 0.0002(11) 0.00000 0.00000
O1 0.013(2) 0.014(2) 0.013(2) 0.0002(13) -0.0005(14) 0.0002(13)
O5 0.012(2) 0.012(2) 0.013(2) -0.0001(13) 0.0001(14) 0.0000(14)
O4 0.015(2) 0.014(2) 0.014(2) -0.0004(13) -0.0006(14) 0.0001(14)
O7 0.017(2) 0.017(2) 0.017(2) 0.0005(13) 0.0001(14) 0.0000(14)
O9 0.011(2) 0.011(2) 0.011(2) 0.0004(13) -0.0002(14) -0.0004(14)
O2 0.008(2) 0.009(2) 0.010(2) -0.0001(13) -0.0006(14) 0.0002(13)
O8 0.011(2) 0.012(2) 0.011(2) -0.0001(13) -0.0006(14) 0.0002(14)
O6 0.017(2) 0.019(2) 0.018(2) 0.0006(13) -0.0008(14) -0.0001(14)
O3 0.013(2) 0.013(2) 0.012(2) -0.0003(13) -0.0010(14) -0.0002(14)
B5 0.011(3) 0.011(3) 0.011(3) -0.0003(14) -0.0004(14) -0.0001(14)
B3 0.016(3) 0.016(3) 0.017(3) 0.0001(14) 0.0001(14) 0.0001(14)
B1 0.013(3) 0.013(3) 0.013(3) 0.0004(14) -0.0010(14) 0.0000(14)
B4 0.021(4) 0.021(4) 0.022(4) -0.0002(14) 0.0000(14) -0.0001(14)
B2 0.019(4) 0.018(4) 0.019(4) -0.0001(14) -0.0005(14) -0.0001(14)

loop_
_atom_site_label
_atom_site_type_symbol
_atom_site_fract_x
_atom_site_fract_y
_atom_site_fract_z
_atom_site_occupancy
_atom_site_symmetry_multiplicity
_atom_site_Wyckoff_symbol
_atom_site_calc_flag
_atom_site_thermal_displace_type
_atom_site_U_iso_or_equiv
Sr1 Sr 0.2411(1) 0.4736(1) 0.8798(3) 1.000 4 c d Uani 0.0129(4)
Sr2 Sr 0.5461(1) 0.2522(1) 0.0422(3) 1.000 4 c d Uani 0.0127(4)
Cl2 Cl 0.5000 0.5000 -0.0628(9) 1.000 2 a d Uani 0.0212(10)
Cl1 Cl 0.0000 0.5000 0.6846(10) 1.000 2 b d Uani 0.0199(10)
O1 O 0.1115(9) 0.2636(7) 0.9623(16) 1.000 4 c d Uani 0.0134(19)
O5 O 0.2689(8) 0.3164(8) 0.6067(16) 1.000 4 c d Uani 0.0125(19)
O4 O 0.2648(8) 0.1136(8) 0.6926(16) 1.000 4 c d Uani 0.014(2)
O7 O 0.4236(8) 0.2886(8) 0.3558(18) 1.000 4 c d Uani 0.017(2)
O9 O 0.2648(8) 0.4216(8) 0.2780(15) 1.000 4 c d Uani 0.0111(19)
O2 O 0.3162(8) 0.2549(6) 0.9519(15) 1.000 4 c d Uani 0.0089(19)
O8 O 0.2232(8) 0.2190(8) 0.2868(15) 1.000 4 c d Uani 0.0110(19)
O6 O 0.4511(9) 0.2179(8) 0.694(2) 1.000 4 c d Uani 0.018(2)
O3 O 0.2098(8) 0.0757(7) 1.0339(16) 1.000 4 c d Uani 0.0126(18)
B5 B 0.2964(11) 0.3132(11) 0.381(3) 1.000 4 c d Uani 0.011(2)
B3 B 0.3240(15) 0.2269(13) 0.737(3) 1.000 4 c d Uani 0.016(3)
B1 B 0.2155(14) 0.2039(13) 1.063(3) 1.000 4 c d Uani 0.013(3)
B4 B 0.4955(16) 0.2491(13) 0.517(3) 1.000 4 c d Uani 0.022(3)
B2 B 0.2343(14) 0.0357(13) 0.841(3) 1.000 4 c d Uani 0.018(4)

loop_
_atom_type_symbol
_atom_type_radius_bond
Sr 1.200
Cl 1.200
O 1.200
B 1.200

loop_
_geom_angle_atom_site_label_1
_geom_angle_atom_site_label_2
_geom_angle_atom_site_label_3
_geom_angle_site_symmetry_1
_geom_angle_site_symmetry_3
_geom_angle
_geom_angle_publ_flag
O5 Sr1 O4 . 3 170.9(3) no
O5 Sr1 O3 . 3_554 71.7(3) no
O4 Sr1 O3 3 3_554 114.2(3) no
O5 Sr1 O9 . 1_556 120.5(3) no
O4 Sr1 O9 3 1_556 51.5(3) no
O3 Sr1 O9 3_554 1_556 156.8(3) no
O5 Sr1 O2 . . 54.9(3) no
O4 Sr1 O2 3 . 116.5(3) no
O3 Sr1 O2 3_554 . 120.2(3) no
O9 Sr1 O2 1_556 . 65.9(3) no
O5 Sr1 O1 . . 66.6(3) no
O4 Sr1 O1 3 . 110.9(3) no
O3 Sr1 O1 3_554 . 130.5(3) no
O9 Sr1 O1 1_556 . 71.5(3) no
O2 Sr1 O1 . . 49.3(3) no
O5 Sr1 O8 . 3 121.3(3) no
O4 Sr1 O8 3 3 64.5(3) no
O3 Sr1 O8 3_554 3 49.8(3) no
O9 Sr1 O8 1_556 3 113.8(3) no
O2 Sr1 O8 . 3 153.4(3) no
O1 Sr1 O8 . 3 157.2(3) no
O5 Sr1 Cl2 . 1_556 92.1(2) no
O4 Sr1 Cl2 3 1_556 82.2(2) no
O3 Sr1 Cl2 3_554 1_556 81.5(2) no
O9 Sr1 Cl2 1_556 1_556 78.6(2) no
O2 Sr1 Cl2 . 1_556 76.1(2) no
O1 Sr1 Cl2 . 1_556 124.5(2) no
O8 Sr1 Cl2 3 1_556 77.89(19) no
O5 Sr1 Cl1 . . 83.6(2) no
O4 Sr1 Cl1 3 . 104.2(2) no
O3 Sr1 Cl1 3_554 . 77.6(2) no
O9 Sr1 Cl1 1_556 . 121.3(2) no
O2 Sr1 Cl1 . . 116.9(2) no
O1 Sr1 Cl1 . . 72.6(2) no
O8 Sr1 Cl1 3 . 86.7(2) no
Cl2 Sr1 Cl1 1_556 . 158.90(15) no
O5 Sr1 B2 . 3 145.8(4) no
O4 Sr1 B2 3 3 25.7(4) no
O3 Sr1 B2 3_554 3 135.9(4) no
O9 Sr1 B2 1_556 3 26.1(4) no
O2 Sr1 B2 . 3 90.9(4) no
O1 Sr1 B2 . 3 93.2(4) no
O8 Sr1 B2 3 3 88.2(3) no
Cl2 Sr1 B2 1_556 3 76.5(3) no
Cl1 Sr1 B2 . 3 117.7(3) no
O5 Sr1 B1 . 3_554 96.1(4) no
O4 Sr1 B1 3 3_554 90.1(4) no
O3 Sr1 B1 3_554 3_554 24.5(3) no
O9 Sr1 B1 1_556 3_554 138.6(3) no
O2 Sr1 B1 . 3_554 141.9(4) no
O1 Sr1 B1 . 3_554 147.4(4) no
O8 Sr1 B1 3 3_554 25.6(3) no
Cl2 Sr1 B1 1_556 3_554 81.6(3) no
Cl1 Sr1 B1 . 3_554 78.3(3) no
B2 Sr1 B1 3 3_554 113.5(4) no
O5 Sr1 Sr2 . 4_455 40.4(2) no
O4 Sr1 Sr2 3 4_455 143.8(2) no
O3 Sr1 Sr2 3_554 4_455 86.2(2) no
O9 Sr1 Sr2 1_556 4_455 116.1(2) no
O2 Sr1 Sr2 . 4_455 70.9(2) no
O1 Sr1 Sr2 . 4_455 44.6(2) no
O8 Sr1 Sr2 3 4_455 125.5(2) no
Cl2 Sr1 Sr2 1_556 4_455 132.20(8) no
Cl1 Sr1 Sr2 . 4_455 48.94(5) no
B2 Sr1 Sr2 3 4_455 136.2(3) no
B1 Sr1 Sr2 3_554 4_455 104.2(3) no
O7 Sr2 O6 . 1_554 121.2(3) no
O7 Sr2 O8 . 4_554 156.8(3) no
O6 Sr2 O8 1_554 4_554 77.2(3) no
O7 Sr2 O2 . 1_554 68.7(3) no
O6 Sr2 O2 1_554 1_554 52.6(3) no
O8 Sr2 O2 4_554 1_554 127.2(3) no
O7 Sr2 O5 . 4_554 116.3(3) no
O6 Sr2 O5 1_554 4_554 119.6(3) no
O8 Sr2 O5 4_554 4_554 54.2(3) no
O2 Sr2 O5 1_554 4_554 163.3(3) no
O7 Sr2 O1 . 4_554 50.9(3) no
O6 Sr2 O1 1_554 4_554 163.8(3) no
O8 Sr2 O1 4_554 4_554 114.7(3) no
O2 Sr2 O1 1_554 4_554 117.9(3) no
O5 Sr2 O1 4_554 4_554 65.4(3) no
O7 Sr2 Cl2 . . 86.1(2) no
O6 Sr2 Cl2 1_554 . 82.4(2) no
O8 Sr2 Cl2 4_554 . 82.5(2) no
O2 Sr2 Cl2 1_554 . 76.46(16) no
O5 Sr2 Cl2 4_554 . 118.9(2) no
O1 Sr2 Cl2 4_554 . 109.2(2) no
O7 Sr2 Cl1 . 3_544 79.4(2) no
O6 Sr2 Cl1 1_554 3_544 93.0(2) no
O8 Sr2 Cl1 4_554 3_544 116.0(2) no
O2 Sr2 Cl1 1_554 3_544 84.94(16) no
O5 Sr2 Cl1 4_554 3_544 80.7(2) no
O1 Sr2 Cl1 4_554 3_544 72.2(2) no
Cl2 Sr2 Cl1 . 3_544 159.63(6) no
O7 Sr2 O4 . 4_554 96.0(3) no
O6 Sr2 O4 1_554 4_554 134.6(3) no
O8 Sr2 O4 4_554 4_554 61.5(3) no
O2 Sr2 O4 1_554 4_554 148.3(2) no
O5 Sr2 O4 4_554 4_554 48.4(3) no
O1 Sr2 O4 4_554 4_554 61.0(3) no
Cl2 Sr2 O4 . 4_554 74.82(19) no
Cl1 Sr2 O4 3_544 4_554 120.6(2) no
O7 Sr2 B5 . 4_554 145.0(4) no
O6 Sr2 B5 1_554 4_554 92.8(4) no
O8 Sr2 B5 4_554 4_554 28.5(3) no
O2 Sr2 B5 1_554 4_554 144.8(4) no
O5 Sr2 B5 4_554 4_554 28.8(4) no
O1 Sr2 B5 4_554 4_554 94.1(4) no
Cl2 Sr2 B5 . 4_554 108.2(3) no
Cl1 Sr2 B5 3_544 4_554 91.8(2) no
O4 Sr2 B5 4_554 4_554 59.5(3) no
O7 Sr2 B3 . 1_554 94.8(4) no
O6 Sr2 B3 1_554 1_554 26.4(4) no
O8 Sr2 B3 4_554 1_554 102.6(4) no
O2 Sr2 B3 1_554 1_554 26.2(4) no
O5 Sr2 B3 4_554 1_554 143.9(4) no
O1 Sr2 B3 4_554 1_554 142.4(4) no
Cl2 Sr2 B3 . 1_554 78.8(3) no
Cl1 Sr2 B3 3_544 1_554 88.2(3) no
O4 Sr2 B3 4_554 1_554 150.6(3) no
B5 Sr2 B3 4_554 1_554 118.9(4) no
O7 Sr2 B3 . 4_554 101.4(4) no
O6 Sr2 B3 1_554 4_554 137.4(4) no
O8 Sr2 B3 4_554 4_554 61.3(4) no
O2 Sr2 B3 1_554 4_554 169.6(4) no
O5 Sr2 B3 4_554 4_554 24.5(3) no
O1 Sr2 B3 4_554 4_554 53.4(4) no
Cl2 Sr2 B3 . 4_554 100.5(3) no
Cl1 Sr2 B3 3_544 4_554 96.4(3) no
O4 Sr2 B3 4_554 4_554 25.9(3) no
B5 Sr2 B3 4_554 4_554 45.6(4) no
B3 Sr2 B3 1_554 4_554 163.7(6) no
Sr2 Cl2 Sr2 . 2_665 153.3(2) no
Sr2 Cl2 Sr1 . 1_554 96.08(4) no
Sr2 Cl2 Sr1 2_665 1_554 87.26(4) no
Sr2 Cl2 Sr1 . 2_664 87.26(4) no
Sr2 Cl2 Sr1 2_665 2_664 96.08(4) no
Sr1 Cl2 Sr1 1_554 2_664 165.6(2) no
Sr1 Cl1 Sr1 . 2_565 130.4(2) no
Sr1 Cl1 Sr2 . 4_455 83.10(4) no
Sr1 Cl1 Sr2 2_565 4_455 111.91(4) no
Sr1 Cl1 Sr2 . 3 111.91(4) no
Sr1 Cl1 Sr2 2_565 3 83.10(4) no
Sr2 Cl1 Sr2 4_455 3 144.9(2) no
B4 O1 B1 4_455 . 126.0(13) no
B4 O1 Sr2 4_455 4_455 89.5(11) no
B1 O1 Sr2 . 4_455 126.4(8) no
B4 O1 Sr1 4_455 . 129.0(8) no
B1 O1 Sr1 . . 93.5(7) no
Sr2 O1 Sr1 4_455 . 90.4(3) no
B3 O5 B5 . . 117.4(10) no
B3 O5 Sr1 . . 98.1(8) no
B5 O5 Sr1 . . 136.5(7) no
B3 O5 Sr2 . 4_455 106.7(8) no
B5 O5 Sr2 . 4_455 92.0(7) no
Sr1 O5 Sr2 . 4_455 101.5(3) no
B2 O4 B3 . . 123.1(13) no
B2 O4 Sr1 . 3_544 98.4(9) no
B3 O4 Sr1 . 3_544 134.7(9) no
B2 O4 Sr2 . 4_455 110.4(9) no
B3 O4 Sr2 . 4_455 89.5(8) no
Sr1 O4 Sr2 3_544 4_455 92.2(3) no
B4 O7 B5 . . 123.0(14) no
B4 O7 Sr2 . . 103.5(10) no
B5 O7 Sr2 . . 131.6(10) no
B2 O9 B5 3_554 . 132.3(13) no
B2 O9 Sr1 3_554 1_554 94.5(10) no
B5 O9 Sr1 . 1_554 131.5(8) no
B3 O2 B1 . . 116.0(11) no
B3 O2 Sr2 . 1_556 98.7(9) no
B1 O2 Sr2 . 1_556 130.0(8) no
B3 O2 Sr1 . . 93.3(7) no
B1 O2 Sr1 . . 102.1(7) no
Sr2 O2 Sr1 1_556 . 111.0(3) no
B1 O8 B5 1_554 . 121.8(11) no
B1 O8 Sr2 1_554 4_455 126.6(9) no
B5 O8 Sr2 . 4_455 94.2(7) no
B1 O8 Sr1 1_554 3_544 95.8(7) no
B5 O8 Sr1 . 3_544 122.4(7) no
Sr2 O8 Sr1 4_455 3_544 95.5(3) no
B4 O6 B3 . . 121.8(13) no
B4 O6 Sr2 . 1_556 125.6(11) no
B3 O6 Sr2 . 1_556 103.4(9) no
B2 O3 B1 . . 116.2(11) no
B2 O3 Sr1 . 3_545 127.1(8) no
B1 O3 Sr1 . 3_545 108.9(8) no
O9 B5 O7 . . 110.5(10) no
O9 B5 O8 . . 106.7(11) no
O7 B5 O8 . . 111.(1) no
O9 B5 O5 . . 112.3(10) no
O7 B5 O5 . . 108.5(12) no
O8 B5 O5 . . 107.8(10) no
O9 B5 Sr2 . 4_455 97.8(7) no
O7 B5 Sr2 . 4_455 151.6(9) no
O8 B5 Sr2 . 4_455 57.3(6) no
O5 B5 Sr2 . 4_455 59.2(6) no
O2 B3 O5 . . 112.4(11) no
O2 B3 O6 . . 105.2(13) no
O5 B3 O6 . . 110.7(12) no
O2 B3 O4 . . 111.0(12) no
O5 B3 O4 . . 107.6(12) no
O6 B3 O4 . . 110.1(11) no
O2 B3 Sr2 . 1_556 55.1(7) no
O5 B3 Sr2 . 1_556 128.7(9) no
O6 B3 Sr2 . 1_556 50.2(7) no
O4 B3 Sr2 . 1_556 123.5(9) no
O2 B3 Sr2 . 4_455 106.9(9) no
O5 B3 Sr2 . 4_455 48.9(6) no
O6 B3 Sr2 . 4_455 147.0(11) no
O4 B3 Sr2 . 4_455 64.6(7) no
Sr2 B3 Sr2 1_556 4_455 161.3(6) no
O8 B1 O2 1_556 . 113.2(12) no
O8 B1 O3 1_556 . 104.3(11) no
O2 B1 O3 . . 111.3(11) no
O8 B1 O1 1_556 . 115.1(12) no
O2 B1 O1 . . 102.2(11) no
O3 B1 O1 . . 110.9(11) no
O8 B1 Sr1 1_556 3_545 58.6(6) no
O2 B1 Sr1 . 3_545 119.7(9) no
O3 B1 Sr1 . 3_545 46.6(6) no
O1 B1 Sr1 . 3_545 136.9(9) no
O6 B4 O1 . 4_554 124.6(17) no
O6 B4 O7 . . 121.5(15) no
O1 B4 O7 4_554 . 113.5(16) no
O6 B4 Sr2 . 1_556 36.6(8) no
O1 B4 Sr2 4_554 1_556 95.6(11) no
O7 B4 Sr2 . 1_556 146.1(11) no
O4 B2 O9 . 3_545 114.3(16) no
O4 B2 O3 . . 119.1(13) no
O9 B2 O3 3_545 . 126.6(15) no
O4 B2 Sr1 . 3_544 55.8(8) no
O9 B2 Sr1 3_545 3_544 59.4(9) no
O3 B2 Sr1 . 3_544 170.7(10) no

loop_
_geom_bond_atom_site_label_1
_geom_bond_atom_site_label_2
_geom_bond_site_symmetry_2
_geom_bond_distance
_geom_bond_publ_flag
Sr1 O5 . 2.542(10) no
Sr1 O4 3 2.585(10) no
Sr1 O3 3_554 2.59(1) no
Sr1 O9 1_556 2.667(10) no
Sr1 O2 . 2.677(8) no
Sr1 O1 . 2.859(9) no
Sr1 O8 3 2.892(9) no
Sr1 Cl2 1_556 2.966(2) no
Sr1 Cl1 . 3.020(3) no
Sr1 B2 3 3.09(2) no
Sr1 B1 3_554 3.372(15) no
Sr1 Sr2 4_455 4.037(3) no
Sr2 O7 . 2.497(11) no
Sr2 O6 1_554 2.535(12) no
Sr2 O8 4_554 2.62(1) no
Sr2 O2 1_554 2.664(10) no
Sr2 O5 4_554 2.670(9) no
Sr2 O1 4_554 2.832(11) no
Sr2 Cl2 . 2.954(3) no
Sr2 Cl1 3_544 3.067(3) no
Sr2 O4 4_554 3.067(9) no
Sr2 B5 4_554 3.107(14) no
Sr2 B3 1_554 3.210(18) no
Sr2 B3 4_554 3.396(18) no
O1 B4 4_455 1.37(2) no
O1 B1 . 1.507(18) no
O5 B3 . 1.467(18) no
O5 B5 . 1.50(2) no
O4 B2 . 1.36(2) no
O4 B3 . 1.483(17) no
O7 B4 . 1.40(2) no
O7 B5 . 1.474(15) no
O9 B2 3_554 1.364(19) no
O9 B5 . 1.451(16) no
O2 B3 . 1.43(2) no
O2 B1 . 1.469(19) no
O8 B1 1_554 1.465(19) no
O8 B5 . 1.488(16) no
O6 B4 . 1.31(2) no
O6 B3 . 1.467(19) no
O3 B2 . 1.36(2) no
O3 B1 . 1.477(16) no
